data_4506790
loop_
_publ_author_name
'Mihalcea, Ionut'
'Henry, Natacha'
'Bousquet, Till'
'Volkringer, Christophe'
'Loiseau, Thierry'

_publ_section_title
;
 Six-Fold Coordinated Uranyl Cations in Extended Coordination Polymers
;
_journal_issue 9
_journal_name_full 'Crystal Growth &amp; Design'
_journal_page_first 4641
_journal_paper_doi 10.1021/cg300853f
_journal_volume 12
_journal_year 2012
_chemical_formula_sum 'C14 H8 N2 O6 U'
_chemical_formula_weight 538.25
_chemical_melting_point '(U O2 2+).  (C14 N2 O4 H8 2-)'
_chemical_name_systematic
; 
 ? 
;
_space_group_IT_number 2
_symmetry_cell_setting triclinic
_symmetry_space_group_name_Hall '-P 1'
_symmetry_space_group_name_H-M 'P -1'
_atom_sites_solution_hydrogens geom
_atom_sites_solution_primary direct
_atom_sites_solution_secondary difmap
_audit_creation_method SHELXL-97
_cell_angle_alpha 95.950(10)
_cell_angle_beta 90.627(10)
_cell_angle_gamma 107.037(11)
_cell_formula_units_Z 1
_cell_length_a 5.1366(10)
_cell_length_b 5.6106(11)
_cell_length_c 12.944(2)
_cell_measurement_reflns_used 4285
_cell_measurement_temperature 293(2)
_cell_measurement_theta_max 25.151
_cell_measurement_theta_min 3.843
_cell_volume 354.41(11)
_computing_structure_refinement 'SHELXL-97 (Sheldrick, 2008)'
_computing_structure_solution 'SHELXS-97 (Sheldrick, 2008)'
_diffrn_ambient_temperature 293(2)
_diffrn_measured_fraction_theta_full 0.984
_diffrn_measured_fraction_theta_max 0.984
_diffrn_radiation_monochromator graphite
_diffrn_radiation_source 'fine-focus sealed tube'
_diffrn_radiation_type MoK\a
_diffrn_radiation_wavelength 0.71073
_diffrn_reflns_av_R_equivalents 0.0438
_diffrn_reflns_av_sigmaI/netI 0.0280
_diffrn_reflns_limit_h_max 6
_diffrn_reflns_limit_h_min -6
_diffrn_reflns_limit_k_max 6
_diffrn_reflns_limit_k_min -6
_diffrn_reflns_limit_l_max 15
_diffrn_reflns_limit_l_min -14
_diffrn_reflns_number 8780
_diffrn_reflns_theta_full 25.80
_diffrn_reflns_theta_max 25.80
_diffrn_reflns_theta_min 3.82
_exptl_absorpt_coefficient_mu 11.483
_exptl_absorpt_correction_T_max 0.679
_exptl_absorpt_correction_T_min 0.431
_exptl_absorpt_correction_type empirical
_exptl_absorpt_process_details sadabs
_exptl_crystal_colour red
_exptl_crystal_density_diffrn 2.522
_exptl_crystal_density_method 'not measured'
_exptl_crystal_description block
_exptl_crystal_F_000 246
_exptl_crystal_size_max 0.072
_exptl_crystal_size_mid 0.069
_exptl_crystal_size_min 0.036
_refine_diff_density_max 1.134
_refine_diff_density_min -0.953
_refine_diff_density_rms 0.130
_refine_ls_extinction_method none
_refine_ls_goodness_of_fit_ref 1.096
_refine_ls_hydrogen_treatment refall
_refine_ls_matrix_type full
_refine_ls_number_parameters 122
_refine_ls_number_reflns 1341
_refine_ls_number_restraints 0
_refine_ls_restrained_S_all 1.096
_refine_ls_R_factor_all 0.0187
_refine_ls_R_factor_gt 0.0187
_refine_ls_shift/su_max 0.000
_refine_ls_shift/su_mean 0.000
_refine_ls_structure_factor_coef Fsqd
_refine_ls_weighting_details 'calc w=1/[\s^2^(Fo^2^)+(0.0268P)^2^+0.0000P] where P=(Fo^2^+2Fc^2^)/3'
_refine_ls_weighting_scheme calc
_refine_ls_wR_factor_gt 0.0445
_refine_ls_wR_factor_ref 0.0445
_reflns_number_gt 1341
_reflns_number_total 1341
_reflns_threshold_expression >2sigma(I)
_cod_data_source_file cg300853f_si_003.cif
_cod_data_source_block teste_0m
_cod_original_cell_volume 354.43(12)
_cod_database_code 4506790

loop_
_symmetry_equiv_pos_as_xyz
'x, y, z'
'-x, -y, -z'

loop_
_atom_site_label
_atom_site_type_symbol
_atom_site_fract_x
_atom_site_fract_y
_atom_site_fract_z
_atom_site_U_iso_or_equiv
_atom_site_adp_type
_atom_site_occupancy
_atom_site_symmetry_multiplicity
_atom_site_calc_flag
_atom_site_refinement_flags
U1 U 0.5000 0.5000 0.5000 0.02161(9) Uani 1 2 d S
O1U O 0.4955(7) 0.7374(6) 0.4227(3) 0.0367(8) Uani 1 1 d .
O11 O 0.7069(7) 0.3211(6) 0.3665(3) 0.0326(7) Uani 1 1 d .
O12 O 0.9173(7) 0.7353(6) 0.5699(3) 0.0366(8) Uani 1 1 d .
C1 C 0.8966(9) 0.2223(8) 0.3596(3) 0.0262(9) Uani 1 1 d .
C2 C 0.9030(9) 0.0489(8) 0.2661(3) 0.0245(9) Uani 1 1 d .
C5 C 0.9167(10) -0.2845(8) 0.0941(4) 0.0309(10) Uani 1 1 d .
C7 C 0.7454(10) 0.0371(9) 0.1777(4) 0.0326(10) Uani 1 1 d .
C4 C 1.0738(10) -0.2746(9) 0.1827(4) 0.0352(11) Uani 1 1 d .
C3 C 1.0673(10) -0.1102(9) 0.2683(4) 0.0331(10) Uani 1 1 d .
C6 C 0.7521(11) -0.1280(10) 0.0916(4) 0.0375(11) Uani 1 1 d .
N1 N 0.9104(9) -0.4457(8) 0.0011(3) 0.0386(10) Uani 1 1 d .
H4 H 1.184(10) -0.373(9) 0.182(4) 0.030(13) Uiso 1 1 d .
H3 H 1.171(9) -0.102(8) 0.326(4) 0.021(11) Uiso 1 1 d .
H6 H 0.638(11) -0.139(10) 0.029(5) 0.037(14) Uiso 1 1 d .
H7 H 0.651(9) 0.147(8) 0.177(4) 0.019(11) Uiso 1 1 d .

loop_
_atom_site_aniso_label
_atom_site_aniso_U_11
_atom_site_aniso_U_22
_atom_site_aniso_U_33
_atom_site_aniso_U_23
_atom_site_aniso_U_13
_atom_site_aniso_U_12
U1 0.02448(14) 0.02478(13) 0.01745(13) -0.00527(8) 0.00022(8) 0.01281(9)
O1U 0.043(2) 0.0381(18) 0.033(2) 0.0030(15) 0.0030(15) 0.0189(16)
O11 0.0366(18) 0.0369(17) 0.0277(18) -0.0076(13) 0.0055(14) 0.0196(15)
O12 0.0322(18) 0.0407(19) 0.033(2) -0.0179(14) -0.0053(14) 0.0126(15)
C1 0.026(2) 0.024(2) 0.025(2) -0.0052(17) 0.0051(18) 0.0050(18)
C2 0.025(2) 0.023(2) 0.023(2) -0.0046(17) 0.0061(17) 0.0070(17)
C5 0.034(3) 0.030(2) 0.025(2) -0.0095(18) 0.0092(19) 0.0088(19)
C7 0.036(3) 0.037(3) 0.028(3) -0.0076(19) 0.001(2) 0.020(2)
C4 0.038(3) 0.033(2) 0.038(3) -0.007(2) 0.004(2) 0.020(2)
C3 0.039(3) 0.037(3) 0.026(3) -0.0059(19) -0.001(2) 0.018(2)
C6 0.043(3) 0.046(3) 0.024(3) -0.012(2) -0.004(2) 0.019(2)
N1 0.044(2) 0.041(2) 0.030(2) -0.0138(18) 0.0040(19) 0.0160(18)

loop_
_atom_type_symbol
_atom_type_description
_atom_type_scat_dispersion_real
_atom_type_scat_dispersion_imag
_atom_type_scat_source
C C 0.0033 0.0016 'International Tables Vol C Tables 4.2.6.8 and 6.1.1.4'
H H 0.0000 0.0000 'International Tables Vol C Tables 4.2.6.8 and 6.1.1.4'
N N 0.0061 0.0033 'International Tables Vol C Tables 4.2.6.8 and 6.1.1.4'
O O 0.0106 0.0060 'International Tables Vol C Tables 4.2.6.8 and 6.1.1.4'
U U -9.6767 9.6646 'International Tables Vol C Tables 4.2.6.8 and 6.1.1.4'

loop_
_geom_angle_atom_site_label_1
_geom_angle_atom_site_label_2
_geom_angle_atom_site_label_3
_geom_angle
_geom_angle_site_symmetry_1
_geom_angle_site_symmetry_3
O1U U1 O1U 179.999(1) . 2_666
O1U U1 O12 89.83(15) . .
O1U U1 O12 90.17(15) 2_666 .
O1U U1 O12 90.17(15) . 2_666
O1U U1 O12 89.83(15) 2_666 2_666
O12 U1 O12 180.0 . 2_666
O1U U1 O11 91.30(14) . 2_666
O1U U1 O11 88.70(14) 2_666 2_666
O12 U1 O11 89.67(12) . 2_666
O12 U1 O11 90.33(12) 2_666 2_666
O1U U1 O11 88.70(14) . .
O1U U1 O11 91.30(14) 2_666 .
O12 U1 O11 90.33(12) . .
O12 U1 O11 89.67(12) 2_666 .
O11 U1 O11 180.000(1) 2_666 .
C1 O11 U1 136.4(3) . .
C1 O12 U1 149.5(3) 2_766 .
O11 C1 O12 122.3(4) . 2_766
O11 C1 C2 118.9(4) . .
O12 C1 C2 118.7(4) 2_766 .
C7 C2 C3 119.4(4) . .
C7 C2 C1 121.2(4) . .
C3 C2 C1 119.3(4) . .
C4 C5 C6 120.0(4) . .
C4 C5 N1 124.6(4) . .
C6 C5 N1 115.4(4) . .
C2 C7 C6 120.3(4) . .
C2 C7 H7 118(3) . .
C6 C7 H7 122(3) . .
C3 C4 C5 120.1(4) . .
C3 C4 H4 121(3) . .
C5 C4 H4 119(3) . .
C4 C3 C2 120.2(5) . .
C4 C3 H3 120(3) . .
C2 C3 H3 120(3) . .
C7 C6 C5 120.0(5) . .
C7 C6 H6 121(3) . .
C5 C6 H6 119(3) . .
N1 N1 C5 114.2(5) 2_745 .

loop_
_geom_bond_atom_site_label_1
_geom_bond_atom_site_label_2
_geom_bond_distance
_geom_bond_site_symmetry_2
U1 O1U 1.752(3) .
U1 O1U 1.752(3) 2_666
U1 O12 2.282(3) .
U1 O12 2.282(3) 2_666
U1 O11 2.330(3) 2_666
U1 O11 2.330(3) .
O11 C1 1.254(5) .
O12 C1 1.268(6) 2_766
C1 O12 1.268(6) 2_766
C1 C2 1.479(6) .
C2 C7 1.379(7) .
C2 C3 1.398(6) .
C5 C4 1.382(7) .
C5 C6 1.388(7) .
C5 N1 1.423(6) .
C7 C6 1.381(7) .
C7 H7 0.89(5) .
C4 C3 1.374(7) .
C4 H4 0.90(5) .
C3 H3 0.90(5) .
C6 H6 0.99(6) .
N1 N1 1.243(8) 2_745
